data_1507254
loop_
_publ_author_name
'P\'erez, Cirilo'
'Rodr\'iguez, Mat\'ias L'
'Foces-Foces, Concepci\'on'
'P\'erez-Hern\'andez, Natalia'
'P\'erez, Ricardo'
'Mart\'in, Julio D'

_publ_section_title
;
 Controlled incorporation of water molecules into carboxy hydrogen-bond
 networks: a designed approach.
;
_journal_issue 5
_journal_name_full 'Organic letters'
_journal_page_first 641
_journal_page_last 644
_journal_paper_doi 10.1021/ol027332o
_journal_volume 5
_journal_year 2003
_chemical_formula_sum 'C13 H18 O6'
_chemical_formula_weight 270.27
_chemical_name_systematic
; 
 ? 
;
_space_group_IT_number 15
_symmetry_cell_setting monoclinic
_symmetry_space_group_name_Hall '-C 2yc'
_symmetry_space_group_name_H-M 'C 1 2/c 1'
_atom_sites_solution_hydrogens geom
_atom_sites_solution_primary direct
_atom_sites_solution_secondary difmap
_audit_creation_method SHELXL-97
_cell_angle_alpha 90.00
_cell_angle_beta 90.77(3)
_cell_angle_gamma 90.00
_cell_formula_units_Z 8
_cell_length_a 14.9090(14)
_cell_length_b 6.9573(12)
_cell_length_c 24.574(13)
_cell_measurement_temperature 170(2)
_cell_volume 2548.7(14)
_computing_structure_refinement 'SHELXL-97 (Sheldrick, 1997)'
_computing_structure_solution 'SIR97 (Altomare et al., 1999)'
_diffrn_ambient_temperature 170(2)
_diffrn_measured_fraction_theta_full 0.993
_diffrn_measured_fraction_theta_max 0.993
_diffrn_measurement_device_type 'Nonius Kappa CCD diffractometer'
_diffrn_radiation_monochromator graphite
_diffrn_radiation_source 'fine-focus sealed tube'
_diffrn_radiation_type MoK\a
_diffrn_radiation_wavelength 0.71069
_diffrn_reflns_av_R_equivalents 0.1373
_diffrn_reflns_av_sigmaI/netI 0.1484
_diffrn_reflns_limit_h_max 20
_diffrn_reflns_limit_h_min -20
_diffrn_reflns_limit_k_max 9
_diffrn_reflns_limit_k_min -9
_diffrn_reflns_limit_l_max 34
_diffrn_reflns_limit_l_min -34
_diffrn_reflns_number 11804
_diffrn_reflns_theta_full 29.97
_diffrn_reflns_theta_max 29.97
_diffrn_reflns_theta_min 5.04
_exptl_absorpt_coefficient_mu 0.112
_exptl_absorpt_correction_T_max 0.9944
_exptl_absorpt_correction_T_min 0.9411
_exptl_crystal_density_diffrn 1.409
_exptl_crystal_density_method 'not measured'
_exptl_crystal_F_000 1152
_exptl_crystal_size_max 0.55
_exptl_crystal_size_mid 0.20
_exptl_crystal_size_min 0.05
_refine_diff_density_max 0.323
_refine_diff_density_min -0.247
_refine_diff_density_rms 0.059
_refine_ls_extinction_coef 0.0014(8)
_refine_ls_extinction_expression Fc^*^=kFc[1+0.001xFc^2^\l^3^/sin(2\q)]^-1/4^
_refine_ls_extinction_method SHELXL
_refine_ls_goodness_of_fit_ref 0.923
_refine_ls_hydrogen_treatment mixed
_refine_ls_matrix_type full
_refine_ls_number_parameters 196
_refine_ls_number_reflns 3691
_refine_ls_number_restraints 0
_refine_ls_restrained_S_all 0.923
_refine_ls_R_factor_all 0.1520
_refine_ls_R_factor_gt 0.0588
_refine_ls_shift/su_max 0.003
_refine_ls_shift/su_mean 0.000
_refine_ls_structure_factor_coef Fsqd
_refine_ls_weighting_details 'calc w=1/[\s^2^(Fo^2^)+(0.0460P)^2^+0.0000P] where P=(Fo^2^+2Fc^2^)/3'
_refine_ls_weighting_scheme calc
_refine_ls_wR_factor_gt 0.1065
_refine_ls_wR_factor_ref 0.1327
_reflns_number_gt 1782
_reflns_number_total 3691
_reflns_threshold_expression >2sigma(I)
_cod_data_source_file ol027332osi20021122_115846.cif
_cod_data_source_block 1c_(acidf3)
_cod_depositor_comments
;
The following automatic conversions were performed:

'_symmetry_cell_setting' value 'Monoclinic' changed to 'monoclinic'
according to /home/saulius/struct/CIF-dictionaries/cif_core.dic
dictionary named 'cif_core.dic' version 2.4.1 from 2010-06-29.

Automatic conversion script
Id: cif_fix_values 1715 2011-07-08 13:25:40Z adriana 
;
_cod_original_cell_volume 2549(1)
_cod_original_sg_symbol_H-M C2/c
_cod_database_code 1507254

loop_
_symmetry_equiv_pos_as_xyz
'x, y, z'
'-x, y, -z+1/2'
'x+1/2, y+1/2, z'
'-x+1/2, y+1/2, -z+1/2'
'-x, -y, -z'
'x, -y, z-1/2'
'-x+1/2, -y+1/2, -z'
'x+1/2, -y+1/2, z-1/2'

loop_
_atom_site_label
_atom_site_type_symbol
_atom_site_fract_x
_atom_site_fract_y
_atom_site_fract_z
_atom_site_U_iso_or_equiv
_atom_site_adp_type
_atom_site_occupancy
_atom_site_symmetry_multiplicity
_atom_site_calc_flag
_atom_site_refinement_flags
O1 O 0.23131(8) 0.26834(17) 0.58293(5) 0.0243(3) Uani 1 1 d .
O5 O 0.14906(10) -0.1404(2) 0.51108(6) 0.0381(4) Uani 1 1 d .
H5 H 0.1701 -0.2524 0.5104 0.11(3) Uiso 0.53(6) 1 calc PR
O3 O 0.12342(13) 0.3561(2) 0.74843(7) 0.0549(5) Uani 1 1 d .
O4 O 0.10175(11) 0.04527(19) 0.73116(6) 0.0369(4) Uani 1 1 d .
H4 H 0.0962 0.0400 0.7651 0.060(8) Uiso 1 1 calc R
O2 O 0.28694(10) -0.0594(2) 0.54006(6) 0.0366(4) Uani 1 1 d .
H2 H 0.2993 -0.1669 0.5265 0.024(19) Uiso 0.47(6) 1 calc PR
O6 O 0.40187(9) 0.48559(18) 0.66190(6) 0.0305(4) Uani 1 1 d .
C1 C 0.16222(13) 0.1321(2) 0.56845(8) 0.0242(5) Uani 1 1 d .
C2 C 0.08653(14) 0.2368(3) 0.53743(9) 0.0315(5) Uani 1 1 d .
H2A H 0.0350 0.1489 0.5317 0.030(5) Uiso 1 1 calc R
H2B H 0.1079 0.2788 0.5014 0.027(5) Uiso 1 1 calc R
C3 C 0.05711(14) 0.4126(3) 0.57089(9) 0.0344(6) Uani 1 1 d .
H3A H 0.0989 0.5199 0.5637 0.036(6) Uiso 1 1 calc R
H3B H -0.0033 0.4528 0.5581 0.040(6) Uiso 1 1 calc R
C4 C 0.05406(14) 0.3791(3) 0.63276(9) 0.0303(5) Uani 1 1 d .
H4A H -0.0047 0.3217 0.6418 0.048(7) Uiso 1 1 calc R
H4B H 0.0581 0.5051 0.6514 0.030(5) Uiso 1 1 calc R
C5 C 0.12926(13) 0.2473(2) 0.65544(8) 0.0244(5) Uani 1 1 d .
C6 C 0.12615(14) 0.0587(3) 0.62298(8) 0.0259(5) Uani 1 1 d .
H6A H 0.0643 0.0082 0.6192 0.039(6) Uiso 1 1 calc R
H6B H 0.1655 -0.0408 0.6393 0.024(5) Uiso 1 1 calc R
C7 C 0.11810(14) 0.2240(3) 0.71650(9) 0.0296(5) Uani 1 1 d .
C8 C 0.20270(15) -0.0311(3) 0.53667(8) 0.0248(5) Uani 1 1 d .
C9 C 0.22477(13) 0.3182(2) 0.64075(8) 0.0220(5) Uani 1 1 d .
C10 C 0.24100(13) 0.5350(2) 0.64661(9) 0.0243(5) Uani 1 1 d .
H10A H 0.1976 0.6054 0.6232 0.045(6) Uiso 1 1 calc R
H10B H 0.2309 0.5738 0.6848 0.025(5) Uiso 1 1 calc R
C11 C 0.33528(13) 0.5886(3) 0.63073(8) 0.0290(5) Uani 1 1 d .
H11A H 0.3434 0.5609 0.5916 0.015(4) Uiso 1 1 calc R
H11B H 0.3440 0.7284 0.6362 0.029(5) Uiso 1 1 calc R
C12 C 0.39167(14) 0.2813(3) 0.65504(9) 0.0345(5) Uani 1 1 d .
H12A H 0.4384 0.2141 0.6768 0.040(6) Uiso 1 1 calc R
H12B H 0.4003 0.2478 0.6163 0.022(5) Uiso 1 1 calc R
C13 C 0.30027(13) 0.2138(3) 0.67253(9) 0.0284(5) Uani 1 1 d .
H13A H 0.2934 0.2379 0.7120 0.025(5) Uiso 1 1 calc R
H13B H 0.2951 0.0736 0.6663 0.037(6) Uiso 1 1 calc R

loop_
_atom_site_aniso_label
_atom_site_aniso_U_11
_atom_site_aniso_U_22
_atom_site_aniso_U_33
_atom_site_aniso_U_23
_atom_site_aniso_U_13
_atom_site_aniso_U_12
O1 0.0309(8) 0.0237(7) 0.0181(8) -0.0012(5) -0.0009(6) -0.0037(6)
O5 0.0429(10) 0.0336(9) 0.0377(10) -0.0106(7) -0.0031(8) -0.0031(7)
O3 0.0934(14) 0.0414(10) 0.0304(10) -0.0120(7) 0.0187(9) -0.0132(9)
O4 0.0544(11) 0.0345(9) 0.0218(9) 0.0049(6) 0.0015(8) -0.0044(7)
O2 0.0360(10) 0.0321(9) 0.0418(10) -0.0100(7) 0.0015(8) 0.0026(7)
O6 0.0280(8) 0.0385(9) 0.0248(9) -0.0044(6) -0.0021(7) -0.0001(6)
C1 0.0298(11) 0.0203(10) 0.0223(12) -0.0010(8) -0.0030(9) -0.0050(9)
C2 0.0342(12) 0.0322(12) 0.0280(13) 0.0017(9) -0.0069(10) -0.0014(10)
C3 0.0330(13) 0.0300(12) 0.0401(15) 0.0006(10) -0.0113(11) 0.0045(10)
C4 0.0268(12) 0.0259(11) 0.0383(14) -0.0030(9) -0.0002(10) 0.0030(9)
C5 0.0300(11) 0.0208(10) 0.0224(11) -0.0002(8) 0.0023(9) 0.0004(9)
C6 0.0334(12) 0.0211(10) 0.0233(11) -0.0019(8) 0.0021(9) -0.0016(9)
C7 0.0313(12) 0.0296(11) 0.0279(12) -0.0023(9) 0.0031(10) 0.0017(10)
C8 0.0368(13) 0.0238(10) 0.0137(10) 0.0014(8) 0.0002(9) -0.0068(9)
C9 0.0286(12) 0.0212(10) 0.0161(11) -0.0008(8) 0.0019(9) 0.0010(8)
C10 0.0292(12) 0.0211(10) 0.0227(11) -0.0025(8) -0.0013(9) 0.0019(9)
C11 0.0355(13) 0.0287(12) 0.0227(12) -0.0013(9) -0.0010(10) -0.0043(10)
C12 0.0348(13) 0.0402(13) 0.0286(13) -0.0077(10) -0.0034(10) 0.0098(10)
C13 0.0351(12) 0.0255(11) 0.0244(12) 0.0014(9) -0.0025(9) 0.0047(9)

loop_
_atom_type_symbol
_atom_type_description
_atom_type_scat_dispersion_real
_atom_type_scat_dispersion_imag
_atom_type_scat_source
C C 0.0033 0.0016 'International Tables Vol C Tables 4.2.6.8 and 6.1.1.4'
H H 0.0000 0.0000 'International Tables Vol C Tables 4.2.6.8 and 6.1.1.4'
O O 0.0106 0.0060 'International Tables Vol C Tables 4.2.6.8 and 6.1.1.4'

loop_
_geom_angle_atom_site_label_1
_geom_angle_atom_site_label_2
_geom_angle_atom_site_label_3
_geom_angle
C1 O1 C9 109.77(13)
C8 O5 H5 109.5
C7 O4 H4 109.5
C8 O2 H2 109.5
C12 O6 C11 111.04(14)
O1 C1 C8 109.47(16)
O1 C1 C2 109.16(15)
C8 C1 C2 113.34(16)
O1 C1 C6 105.08(15)
C8 C1 C6 110.40(15)
C2 C1 C6 109.05(17)
C1 C2 C3 108.91(16)
C1 C2 H2A 109.9
C3 C2 H2A 109.9
C1 C2 H2B 109.9
C3 C2 H2B 109.9
H2A C2 H2B 108.3
C4 C3 C2 114.77(16)
C4 C3 H3A 108.6
C2 C3 H3A 108.6
C4 C3 H3B 108.6
C2 C3 H3B 108.6
H3A C3 H3B 107.6
C3 C4 C5 114.52(16)
C3 C4 H4A 108.6
C5 C4 H4A 108.6
C3 C4 H4B 108.6
C5 C4 H4B 108.6
H4A C4 H4B 107.6
C7 C5 C6 114.73(15)
C7 C5 C4 109.31(16)
C6 C5 C4 107.61(16)
C7 C5 C9 112.08(16)
C6 C5 C9 99.89(15)
C4 C5 C9 112.97(15)
C5 C6 C1 99.25(14)
C5 C6 H6A 111.9
C1 C6 H6A 111.9
C5 C6 H6B 111.9
C1 C6 H6B 111.9
H6A C6 H6B 109.6
O3 C7 O4 123.4(2)
O3 C7 C5 123.5(2)
O4 C7 C5 113.17(16)
O5 C8 O2 123.77(19)
O5 C8 C1 117.08(19)
O2 C8 C1 118.95(17)
O1 C9 C10 108.12(14)
O1 C9 C13 108.75(15)
C10 C9 C13 107.59(15)
O1 C9 C5 102.88(14)
C10 C9 C5 115.73(15)
C13 C9 C5 113.42(15)
C11 C10 C9 111.40(15)
C11 C10 H10A 109.3
C9 C10 H10A 109.3
C11 C10 H10B 109.3
C9 C10 H10B 109.3
H10A C10 H10B 108.0
O6 C11 C10 112.17(16)
O6 C11 H11A 109.2
C10 C11 H11A 109.2
O6 C11 H11B 109.2
C10 C11 H11B 109.2
H11A C11 H11B 107.9
O6 C12 C13 111.62(17)
O6 C12 H12A 109.3
C13 C12 H12A 109.3
O6 C12 H12B 109.3
C13 C12 H12B 109.3
H12A C12 H12B 108.0
C12 C13 C9 111.38(17)
C12 C13 H13A 109.4
C9 C13 H13A 109.4
C12 C13 H13B 109.4
C9 C13 H13B 109.4
H13A C13 H13B 108.0

loop_
_geom_bond_atom_site_label_1
_geom_bond_atom_site_label_2
_geom_bond_distance
O1 C1 1.441(2)
O1 C9 1.467(2)
O5 C8 1.265(2)
O5 H5 0.8400
O3 C7 1.210(2)
O4 C7 1.318(2)
O4 H4 0.8400
O2 C8 1.273(2)
O2 H2 0.8400
O6 C12 1.439(2)
O6 C11 1.437(2)
C1 C8 1.508(3)
C1 C2 1.537(3)
C1 C6 1.538(3)
C2 C3 1.541(3)
C2 H2A 0.9900
C2 H2B 0.9900
C3 C4 1.539(3)
C3 H3A 0.9900
C3 H3B 0.9900
C4 C5 1.546(3)
C4 H4A 0.9900
C4 H4B 0.9900
C5 C7 1.521(3)
C5 C6 1.536(2)
C5 C9 1.554(3)
C6 H6A 0.9900
C6 H6B 0.9900
C9 C10 1.534(2)
C9 C13 1.543(3)
C10 C11 1.511(3)
C10 H10A 0.9900
C10 H10B 0.9900
C11 H11A 0.9900
C11 H11B 0.9900
C12 C13 1.509(3)
C12 H12A 0.9900
C12 H12B 0.9900
C13 H13A 0.9900
C13 H13B 0.9900

loop_
_geom_hbond_atom_site_label_D
_geom_hbond_atom_site_label_H
_geom_hbond_atom_site_label_A
_geom_hbond_distance_DH
_geom_hbond_distance_HA
_geom_hbond_distance_DA
_geom_hbond_angle_DHA
_geom_hbond_site_symmetry_A
O2 H2 O5 0.84 1.81 2.623(2) 164 7_546
O5 H5 O2 0.84 1.92 2.623(2) 141 7_546
O4 H4 O6 0.84 1.83 2.662(3) 169 4_546

loop_
_geom_torsion_atom_site_label_1
_geom_torsion_atom_site_label_2
_geom_torsion_atom_site_label_3
_geom_torsion_atom_site_label_4
_geom_torsion
C9 O1 C1 C8 -132.46(15)
C9 O1 C1 C2 102.95(17)
C9 O1 C1 C6 -13.89(18)
O1 C1 C2 C3 -51.8(2)
C8 C1 C2 C3 -174.07(17)
C6 C1 C2 C3 62.5(2)
C1 C2 C3 C4 -39.1(2)
C2 C3 C4 C5 36.7(2)
C3 C4 C5 C7 -179.33(16)
C3 C4 C5 C6 -54.1(2)
C3 C4 C5 C9 55.1(2)
C7 C5 C6 C1 -166.66(16)
C4 C5 C6 C1 71.46(18)
C9 C5 C6 C1 -46.63(17)
O1 C1 C6 C5 38.23(17)
C8 C1 C6 C5 156.17(16)
C2 C1 C6 C5 -78.69(17)
C6 C5 C7 O3 176.1(2)
C4 C5 C7 O3 -63.0(3)
C9 C5 C7 O3 63.1(3)
C6 C5 C7 O4 -4.1(2)
C4 C5 C7 O4 116.85(18)
C9 C5 C7 O4 -117.12(18)
O1 C1 C8 O5 -165.24(16)
C2 C1 C8 O5 -43.1(2)
C6 C1 C8 O5 79.6(2)
O1 C1 C8 O2 19.7(2)
C2 C1 C8 O2 141.80(19)
C6 C1 C8 O2 -95.5(2)
C1 O1 C9 C10 -139.12(15)
C1 O1 C9 C13 104.34(17)
C1 O1 C9 C5 -16.20(17)
C7 C5 C9 O1 161.40(14)
C6 C5 C9 O1 39.46(16)
C4 C5 C9 O1 -74.59(18)
C7 C5 C9 C10 -80.93(19)
C6 C5 C9 C10 157.13(15)
C4 C5 C9 C10 43.1(2)
C7 C5 C9 C13 44.1(2)
C6 C5 C9 C13 -77.82(19)
C4 C5 C9 C13 168.13(16)
O1 C9 C10 C11 -64.61(19)
C13 C9 C10 C11 52.7(2)
C5 C9 C10 C11 -179.32(16)
C12 O6 C11 C10 58.9(2)
C9 C10 C11 O6 -56.9(2)
C11 O6 C12 C13 -59.2(2)
O6 C12 C13 C9 57.5(2)
O1 C9 C13 C12 63.7(2)
C10 C9 C13 C12 -53.2(2)
C5 C9 C13 C12 177.45(16)
